data_4322423
loop_
_publ_author_name
'Douglas J. Chesnut'
'Anakarin Kusnetzow'
'Robert Birge'
'Jon Zubieta'

_publ_section_title
;
 Ligand Influences on Copper Cyanide Solid-State Architecture: Flattened
 and Fused "Slinky", Corrugated Sheet, and Ribbon Motifs in the
 Copper-Cyanide-Triazolate-Organoamine Family
;
_journal_name_full 'Inorganic Chemistry'
_journal_page_first 5484
_journal_page_last 5494
_journal_paper_doi 10.1021/ic990385q
_journal_volume 38
_journal_year 1999
_chemical_formula_sum 'C16 H10 Cu3 N7'
_chemical_formula_weight 490.93
_chemical_name_systematic
; 
 ? 
;
_space_group_IT_number 2
_symmetry_cell_setting triclinic
_symmetry_space_group_name_Hall '-P 1'
_symmetry_space_group_name_H-M 'P -1'
_atom_sites_solution_hydrogens geom
_atom_sites_solution_primary direct
_atom_sites_solution_secondary difmap
_audit_creation_method SHELXL-97
_cell_angle_alpha 82.468(5)
_cell_angle_beta 83.126(5)
_cell_angle_gamma 79.832(5)
_cell_formula_units_Z 4
_cell_length_a 8.542(2)
_cell_length_b 9.802(2)
_cell_length_c 20.439(4)
_cell_measurement_temperature 115(2)
_cell_volume 1661.7(6)
_computing_structure_refinement 'SHELXL-97 (Sheldrick, 1997)'
_computing_structure_solution 'SHELXS-97 (Sheldrick, 1990)'
_diffrn_ambient_temperature 293(2)
_diffrn_measured_fraction_theta_full 0.911
_diffrn_measured_fraction_theta_max 0.911
_diffrn_radiation_monochromator graphite
_diffrn_radiation_source 'fine-focus sealed tube'
_diffrn_radiation_type MoK\a
_diffrn_radiation_wavelength 0.71073
_diffrn_reflns_av_R_equivalents 0.0316
_diffrn_reflns_av_sigmaI/netI 0.0633
_diffrn_reflns_limit_h_max 9
_diffrn_reflns_limit_h_min -11
_diffrn_reflns_limit_k_max 12
_diffrn_reflns_limit_k_min -12
_diffrn_reflns_limit_l_max 17
_diffrn_reflns_limit_l_min -27
_diffrn_reflns_number 11003
_diffrn_reflns_theta_full 28.28
_diffrn_reflns_theta_max 28.28
_diffrn_reflns_theta_min 2.02
_exptl_absorpt_coefficient_mu 3.819
_exptl_absorpt_correction_type SADABS
_exptl_crystal_density_diffrn 1.962
_exptl_crystal_density_method 'not measured'
_exptl_crystal_F_000 968
_refine_diff_density_max 1.156
_refine_diff_density_min -0.893
_refine_diff_density_rms 0.148
_refine_ls_extinction_coef 0.0015(3)
_refine_ls_extinction_expression Fc^*^=kFc[1+0.001xFc^2^\l^3^/sin(2\q)]^-1/4^
_refine_ls_extinction_method SHELXL
_refine_ls_goodness_of_fit_ref 1.010
_refine_ls_hydrogen_treatment mixed
_refine_ls_matrix_type full
_refine_ls_number_parameters 470
_refine_ls_number_reflns 7529
_refine_ls_number_restraints 0
_refine_ls_restrained_S_all 1.010
_refine_ls_R_factor_all 0.0522
_refine_ls_R_factor_gt 0.0421
_refine_ls_shift/su_max 0.007
_refine_ls_shift/su_mean 0.001
_refine_ls_structure_factor_coef Fsqd
_refine_ls_weighting_details 'calc w=1/[\s^2^(Fo^2^)+(0.0575P)^2^+0.0000P] where P=(Fo^2^+2Fc^2^)/3'
_refine_ls_weighting_scheme calc
_refine_ls_wR_factor_gt 0.1052
_refine_ls_wR_factor_ref 0.1094
_reflns_number_gt 6193
_reflns_number_total 7529
_reflns_threshold_expression >2sigma(I)
_cod_data_source_file ic990385q_4.cif
_cod_data_source_block '[Cu3(CN)2(trz)(1,10-phen)]'
_cod_database_code 4322423

loop_
_symmetry_equiv_pos_as_xyz
'x, y, z'
'-x, -y, -z'

loop_
_atom_site_label
_atom_site_type_symbol
_atom_site_fract_x
_atom_site_fract_y
_atom_site_fract_z
_atom_site_U_iso_or_equiv
_atom_site_adp_type
_atom_site_occupancy
_atom_site_symmetry_multiplicity
_atom_site_calc_flag
_atom_site_refinement_flags
_atom_site_disorder_assembly
_atom_site_disorder_group
Cu1 Cu 0.88857(5) 0.15004(4) 0.45030(2) 0.01693(11) Uani 1 1 d . . .
Cu2 Cu 0.69491(6) 0.63737(4) 0.37658(2) 0.01764(11) Uani 1 1 d . . .
Cu3 Cu 0.76044(6) 0.97636(4) 0.14020(2) 0.01744(11) Uani 1 1 d . . .
Cu4 Cu 0.60585(6) 1.58710(4) 0.05037(2) 0.01681(11) Uani 1 1 d . . .
Cu5 Cu 0.45539(6) 1.02194(5) 0.22678(2) 0.02106(12) Uani 1 1 d . . .
Cu6 Cu 1.01890(6) 1.19839(5) 0.28790(2) 0.02508(13) Uani 1 1 d . . .
N9 N 0.8090(4) 0.7632(3) 0.41855(15) 0.0166(6) Uani 1 1 d . . .
N10 N 0.9667(4) 0.8446(3) 0.47859(15) 0.0167(6) Uani 1 1 d . . .
N11 N 0.8860(4) 0.9568(3) 0.44051(15) 0.0159(6) Uani 1 1 d . . .
N12 N 0.6937(4) 1.1561(3) 0.08091(15) 0.0161(6) Uani 1 1 d . . .
N13 N 0.5583(4) 1.3192(3) 0.01248(15) 0.0168(6) Uani 1 1 d . . .
N14 N 0.6355(4) 1.3857(3) 0.05154(14) 0.0142(6) Uani 1 1 d . . .
N15 N 0.3122(4) 1.0863(3) 0.15274(15) 0.0196(6) Uani 1 1 d . . .
N16 N 0.4579(4) 1.2326(3) 0.22202(15) 0.0172(6) Uani 1 1 d . . .
N17 N 1.0250(4) 1.4095(3) 0.28218(15) 0.0179(6) Uani 1 1 d . . .
N18 N 1.1833(4) 1.1880(3) 0.35172(15) 0.0165(6) Uani 1 1 d . . .
C1 C 0.7910(4) 0.3298(3) 0.42027(17) 0.0187(7) Uani 0.50 1 d P . .
N1 N 0.7910(4) 0.3298(3) 0.42027(17) 0.0187(7) Uani 0.50 1 d P . .
C2 C 0.7429(4) 0.4459(3) 0.40429(16) 0.0171(7) Uani 0.50 1 d P . .
N2 N 0.7429(4) 0.4459(3) 0.40429(16) 0.0171(7) Uani 0.50 1 d P . .
C3 C 0.5686(4) 0.7651(3) 0.31743(16) 0.0152(6) Uani 0.50 1 d P . .
N3 N 0.5686(4) 0.7651(3) 0.31743(16) 0.0152(6) Uani 0.50 1 d P . .
C4 C 0.5210(5) 0.8613(4) 0.28174(19) 0.0266(8) Uani 0.50 1 d P . .
N4 N 0.5210(5) 0.8613(4) 0.28174(19) 0.0266(8) Uani 0.50 1 d P . .
C5 C 0.6826(4) 0.7194(3) 0.09174(16) 0.0199(7) Uani 0.50 1 d P . .
N5 N 0.6826(4) 0.7194(3) 0.09174(16) 0.0199(7) Uani 0.50 1 d P . .
C6 C 0.7177(4) 0.8117(3) 0.11207(17) 0.0208(7) Uani 0.50 1 d P . .
N6 N 0.7177(4) 0.8117(3) 0.11207(17) 0.0208(7) Uani 0.50 1 d P . .
C7 C 0.8639(4) 1.0354(3) 0.20680(16) 0.0158(6) Uani 0.50 1 d P . .
N7 N 0.8639(4) 1.0354(3) 0.20680(16) 0.0158(6) Uani 0.50 1 d P . .
C8 C 0.9220(5) 1.0934(4) 0.24044(19) 0.0265(8) Uani 0.50 1 d P . .
N8 N 0.9220(5) 1.0934(4) 0.24044(19) 0.0265(8) Uani 0.50 1 d P . .
C9 C 0.9165(4) 0.7339(3) 0.46350(17) 0.0165(7) Uani 1 1 d . . .
H9 H 0.9523 0.6438 0.4822 0.020 Uiso 1 1 calc R . .
C10 C 0.7960(4) 0.9034(3) 0.40544(17) 0.0155(7) Uani 1 1 d . . .
H10 H 0.7307 0.9566 0.3750 0.019 Uiso 1 1 calc R . .
C11 C 0.5966(4) 1.1843(3) 0.03190(18) 0.0169(7) Uani 1 1 d . . .
H11 H 0.5599 1.1156 0.0134 0.020 Uiso 1 1 calc R . .
C12 C 0.7137(4) 1.2852(3) 0.09103(18) 0.0162(7) Uani 1 1 d . . .
H12 H 0.7760 1.3018 0.1225 0.019 Uiso 1 1 calc R . .
C13 C 0.2465(5) 1.0110(5) 0.1168(2) 0.0290(9) Uani 1 1 d . . .
H13 H 0.2689 0.9142 0.1245 0.035 Uiso 1 1 calc R . .
C14 C 0.1459(6) 1.0712(6) 0.0682(2) 0.0366(11) Uani 1 1 d . . .
H14 H 0.1030 1.0157 0.0438 0.044 Uiso 1 1 calc R . .
C15 C 0.1113(5) 1.2144(6) 0.0571(2) 0.0356(11) Uani 1 1 d . . .
H15 H 0.0444 1.2561 0.0248 0.043 Uiso 1 1 calc R . .
C16 C 0.1757(5) 1.2970(5) 0.09371(19) 0.0280(9) Uani 1 1 d . . .
C17 C 0.1498(6) 1.4467(5) 0.0843(2) 0.0364(11) Uani 1 1 d . . .
H17 H 0.0810 1.4938 0.0538 0.044 Uiso 1 1 calc R . .
C18 C 0.2237(6) 1.5203(4) 0.1189(2) 0.0355(12) Uani 1 1 d . . .
H18 H 0.2034 1.6172 0.1120 0.043 Uiso 1 1 calc R . .
C19 C 0.3329(5) 1.4531(4) 0.1663(2) 0.0269(9) Uani 1 1 d . . .
C20 C 0.4177(6) 1.5239(4) 0.2026(2) 0.0323(10) Uani 1 1 d . . .
H20 H 0.4051 1.6207 0.1967 0.039 Uiso 1 1 calc R . .
C21 C 0.5175(5) 1.4496(4) 0.2459(2) 0.0308(10) Uani 1 1 d . . .
H21 H 0.5745 1.4953 0.2696 0.037 Uiso 1 1 calc R . .
C22 C 0.5346(5) 1.3034(4) 0.25496(19) 0.0233(8) Uani 1 1 d . . .
H22 H 0.6026 1.2542 0.2854 0.028 Uiso 1 1 calc R . .
C23 C 0.3572(5) 1.3060(4) 0.17797(18) 0.0191(7) Uani 1 1 d . . .
C24 C 0.2789(5) 1.2273(4) 0.14097(18) 0.0206(8) Uani 1 1 d . . .
C25 C 0.9451(5) 1.5185(4) 0.24675(19) 0.0248(8) Uani 1 1 d . . .
H25 H 0.8770 1.5019 0.2175 0.030 Uiso 1 1 calc R . .
C26 C 0.9596(5) 1.6558(4) 0.2519(2) 0.0304(10) Uani 1 1 d . . .
H26 H 0.9024 1.7288 0.2263 0.036 Uiso 1 1 calc R . .
C27 C 1.0587(5) 1.6826(4) 0.2950(2) 0.0263(9) Uani 1 1 d . . .
H27 H 1.0691 1.7740 0.2989 0.032 Uiso 1 1 calc R . .
C28 C 1.1444(5) 1.5712(4) 0.33321(18) 0.0193(7) Uani 1 1 d . . .
C29 C 1.2526(5) 1.5872(4) 0.37935(19) 0.0227(8) Uani 1 1 d . . .
H29 H 1.2656 1.6763 0.3862 0.027 Uiso 1 1 calc R . .
C30 C 1.3361(5) 1.4750(4) 0.41300(19) 0.0233(8) Uani 1 1 d . . .
H30 H 1.4055 1.4885 0.4424 0.028 Uiso 1 1 calc R . .
C31 C 1.3197(4) 1.3368(4) 0.40426(18) 0.0177(7) Uani 1 1 d . . .
C32 C 1.4082(5) 1.2158(4) 0.43556(18) 0.0226(8) Uani 1 1 d . . .
H32 H 1.4832 1.2234 0.4637 0.027 Uiso 1 1 calc R . .
C33 C 1.3834(5) 1.0868(4) 0.4243(2) 0.0254(8) Uani 1 1 d . . .
H33 H 1.4435 1.0065 0.4438 0.030 Uiso 1 1 calc R . .
C34 C 1.2674(5) 1.0772(4) 0.38350(19) 0.0217(8) Uani 1 1 d . . .
H34 H 1.2479 0.9891 0.3782 0.026 Uiso 1 1 calc R . .
C35 C 1.2106(4) 1.3171(3) 0.36143(17) 0.0141(7) Uani 1 1 d . . .
C36 C 1.1232(4) 1.4356(4) 0.32485(17) 0.0153(7) Uani 1 1 d . . .

loop_
_atom_site_aniso_label
_atom_site_aniso_U_11
_atom_site_aniso_U_22
_atom_site_aniso_U_33
_atom_site_aniso_U_23
_atom_site_aniso_U_13
_atom_site_aniso_U_12
Cu1 0.0146(2) 0.01280(19) 0.0213(2) 0.00278(16) -0.00287(18) 0.00065(16)
Cu2 0.0199(2) 0.01223(19) 0.0191(2) 0.00029(16) -0.00108(18) -0.00015(17)
Cu3 0.0211(2) 0.01477(19) 0.0181(2) -0.00447(16) -0.00428(18) -0.00388(17)
Cu4 0.0230(2) 0.01548(19) 0.0140(2) -0.00381(16) -0.00414(18) -0.00578(17)
Cu5 0.0220(3) 0.0196(2) 0.0170(2) 0.00407(17) -0.00058(19) 0.00365(18)
Cu6 0.0218(3) 0.0389(3) 0.0200(2) -0.0132(2) 0.0000(2) -0.0141(2)
N9 0.0186(16) 0.0133(12) 0.0155(15) 0.0007(11) 0.0009(12) 0.0000(12)
N10 0.0147(15) 0.0151(13) 0.0191(16) -0.0008(11) -0.0032(12) 0.0013(11)
N11 0.0136(15) 0.0131(12) 0.0179(15) 0.0053(11) -0.0028(12) 0.0015(11)
N12 0.0169(16) 0.0158(13) 0.0162(15) -0.0053(11) -0.0025(12) -0.0010(12)
N13 0.0195(16) 0.0167(13) 0.0157(15) -0.0060(11) -0.0018(12) -0.0043(12)
N14 0.0177(16) 0.0167(13) 0.0095(13) -0.0035(11) 0.0005(12) -0.0064(12)
N15 0.0184(16) 0.0253(15) 0.0133(15) -0.0011(12) -0.0006(12) 0.0001(13)
N16 0.0171(16) 0.0200(14) 0.0127(14) -0.0013(11) 0.0022(12) -0.0007(12)
N17 0.0128(15) 0.0270(15) 0.0115(14) -0.0010(12) 0.0029(12) -0.0007(12)
N18 0.0154(15) 0.0219(14) 0.0133(14) -0.0060(11) 0.0018(12) -0.0050(12)
C1 0.0157(17) 0.0188(15) 0.0215(17) 0.0003(13) -0.0047(14) -0.0022(13)
N1 0.0157(17) 0.0188(15) 0.0215(17) 0.0003(13) -0.0047(14) -0.0022(13)
C2 0.0174(17) 0.0183(15) 0.0161(16) -0.0008(12) -0.0040(13) -0.0039(13)
N2 0.0174(17) 0.0183(15) 0.0161(16) -0.0008(12) -0.0040(13) -0.0039(13)
C3 0.0160(16) 0.0103(13) 0.0179(16) 0.0017(12) -0.0039(13) 0.0009(12)
N3 0.0160(16) 0.0103(13) 0.0179(16) 0.0017(12) -0.0039(13) 0.0009(12)
C4 0.027(2) 0.0277(18) 0.026(2) -0.0090(15) 0.0017(16) -0.0058(16)
N4 0.027(2) 0.0277(18) 0.026(2) -0.0090(15) 0.0017(16) -0.0058(16)
C5 0.029(2) 0.0188(15) 0.0125(16) 0.0014(12) -0.0075(14) -0.0048(14)
N5 0.029(2) 0.0188(15) 0.0125(16) 0.0014(12) -0.0075(14) -0.0048(14)
C6 0.028(2) 0.0189(15) 0.0172(17) -0.0018(13) -0.0059(15) -0.0044(14)
N6 0.028(2) 0.0189(15) 0.0172(17) -0.0018(13) -0.0059(15) -0.0044(14)
C7 0.0196(17) 0.0115(13) 0.0179(16) -0.0037(12) -0.0044(13) -0.0041(12)
N7 0.0196(17) 0.0115(13) 0.0179(16) -0.0037(12) -0.0044(13) -0.0041(12)
C8 0.024(2) 0.0286(18) 0.0252(19) -0.0016(15) -0.0022(16) -0.0017(16)
N8 0.024(2) 0.0286(18) 0.0252(19) -0.0016(15) -0.0022(16) -0.0017(16)
C9 0.0167(18) 0.0135(15) 0.0166(17) 0.0001(13) 0.0023(14) 0.0008(13)
C10 0.0168(18) 0.0159(15) 0.0121(16) -0.0003(13) -0.0005(14) 0.0002(13)
C11 0.0193(19) 0.0169(15) 0.0158(17) -0.0052(13) -0.0016(14) -0.0042(14)
C12 0.0151(18) 0.0172(15) 0.0170(18) -0.0049(13) -0.0005(14) -0.0032(14)
C13 0.027(2) 0.040(2) 0.022(2) -0.0107(17) -0.0012(17) -0.0067(19)
C14 0.028(2) 0.064(3) 0.021(2) -0.012(2) -0.0054(18) -0.009(2)
C15 0.020(2) 0.067(3) 0.0132(19) -0.001(2) -0.0014(16) 0.007(2)
C16 0.019(2) 0.042(2) 0.0133(18) 0.0048(17) 0.0071(15) 0.0090(18)
C17 0.031(2) 0.043(2) 0.021(2) 0.0156(19) 0.0073(18) 0.013(2)
C18 0.035(3) 0.0241(19) 0.032(2) 0.0130(17) 0.016(2) 0.0137(19)
C19 0.027(2) 0.0210(17) 0.025(2) 0.0051(15) 0.0136(17) 0.0019(16)
C20 0.034(2) 0.0183(17) 0.039(3) -0.0046(17) 0.021(2) -0.0040(17)
C21 0.027(2) 0.034(2) 0.035(2) -0.0181(18) 0.0180(19) -0.0156(19)
C22 0.0156(19) 0.035(2) 0.0196(19) -0.0082(16) 0.0066(15) -0.0064(16)
C23 0.0175(18) 0.0210(17) 0.0143(17) 0.0008(14) 0.0078(14) 0.0011(14)
C24 0.0174(19) 0.0272(18) 0.0132(17) 0.0022(14) 0.0041(14) 0.0003(15)
C25 0.0145(19) 0.042(2) 0.0148(18) 0.0026(16) 0.0005(15) -0.0018(17)
C26 0.023(2) 0.034(2) 0.024(2) 0.0069(17) 0.0088(17) 0.0104(17)
C27 0.027(2) 0.0218(17) 0.024(2) -0.0012(15) 0.0127(17) 0.0023(16)
C28 0.0173(18) 0.0219(17) 0.0166(18) -0.0037(14) 0.0066(14) -0.0022(15)
C29 0.022(2) 0.0250(18) 0.024(2) -0.0120(15) 0.0053(16) -0.0100(16)
C30 0.0190(19) 0.034(2) 0.0203(19) -0.0132(16) 0.0016(15) -0.0101(16)
C31 0.0132(17) 0.0268(17) 0.0141(17) -0.0066(14) 0.0022(14) -0.0047(14)
C32 0.0121(18) 0.042(2) 0.0141(18) -0.0032(16) -0.0006(14) -0.0057(16)
C33 0.018(2) 0.0305(19) 0.022(2) 0.0018(16) 0.0038(16) 0.0035(16)
C34 0.023(2) 0.0174(16) 0.0226(19) -0.0031(14) 0.0051(16) -0.0021(15)
C35 0.0115(16) 0.0188(15) 0.0113(16) -0.0035(13) 0.0026(13) -0.0020(13)
C36 0.0120(17) 0.0226(16) 0.0115(16) -0.0028(13) 0.0018(13) -0.0045(14)

loop_
_atom_type_symbol
_atom_type_description
_atom_type_scat_dispersion_real
_atom_type_scat_dispersion_imag
_atom_type_scat_source
C C 0.0033 0.0016 'International Tables Vol C Tables 4.2.6.8 and 6.1.1.4'
H H 0.0000 0.0000 'International Tables Vol C Tables 4.2.6.8 and 6.1.1.4'
N N 0.0061 0.0033 'International Tables Vol C Tables 4.2.6.8 and 6.1.1.4'
Cu Cu 0.3201 1.2651 'International Tables Vol C Tables 4.2.6.8 and 6.1.1.4'

loop_
_geom_angle_atom_site_label_1
_geom_angle_atom_site_label_2
_geom_angle_atom_site_label_3
_geom_angle
_geom_angle_site_symmetry_1
_geom_angle_site_symmetry_3
_geom_angle_publ_flag
C1 Cu1 N11 140.62(14) . 1_545 ?
C1 Cu1 N10 110.98(13) . 2_766 ?
N11 Cu1 N10 108.20(12) 1_545 2_766 ?
C2 Cu2 C3 140.85(14) . . ?
C2 Cu2 N9 116.13(13) . . ?
C3 Cu2 N9 103.02(13) . . ?
C6 Cu3 C7 140.43(14) . . ?
C6 Cu3 N12 115.79(13) . . ?
C7 Cu3 N12 103.61(12) . . ?
C6 Cu3 Cu5 93.88(11) . . ?
C7 Cu3 Cu5 88.54(10) . . ?
N12 Cu3 Cu5 91.27(9) . . ?
N5 Cu4 C5 0.00(19) 1_565 1_565 ?
N5 Cu4 N14 138.28(14) 1_565 . ?
C5 Cu4 N14 138.28(14) 1_565 . ?
N5 Cu4 N13 111.27(13) 1_565 2_685 ?
C5 Cu4 N13 111.27(13) 1_565 2_685 ?
N14 Cu4 N13 110.43(12) . 2_685 ?
C4 Cu5 N15 139.12(15) . . ?
C4 Cu5 N16 137.93(14) . . ?
N15 Cu5 N16 82.10(12) . . ?
C4 Cu5 Cu3 90.64(12) . . ?
N15 Cu5 Cu3 96.44(9) . . ?
N16 Cu5 Cu3 92.39(9) . . ?
C8 Cu6 N18 144.08(15) . . ?
C8 Cu6 N17 132.97(15) . . ?
N18 Cu6 N17 82.18(12) . . ?
C9 N9 C10 102.1(3) . . ?
C9 N9 Cu2 131.2(2) . . ?
C10 N9 Cu2 126.7(3) . . ?
C9 N10 N11 105.2(3) . . ?
C9 N10 Cu1 126.8(2) . 2_766 ?
N11 N10 Cu1 127.7(2) . 2_766 ?
C10 N11 N10 106.0(3) . . ?
C10 N11 Cu1 129.4(2) . 1_565 ?
N10 N11 Cu1 124.0(2) . 1_565 ?
C11 N12 C12 101.9(3) . . ?
C11 N12 Cu3 131.1(2) . . ?
C12 N12 Cu3 125.9(2) . . ?
C11 N13 N14 105.4(3) . . ?
C11 N13 Cu4 127.8(2) . 2_685 ?
N14 N13 Cu4 126.1(2) . 2_685 ?
C12 N14 N13 105.7(3) . . ?
C12 N14 Cu4 130.5(2) . . ?
N13 N14 Cu4 123.5(2) . . ?
C13 N15 C24 118.1(4) . . ?
C13 N15 Cu5 129.5(3) . . ?
C24 N15 Cu5 112.4(3) . . ?
C22 N16 C23 118.1(3) . . ?
C22 N16 Cu5 131.1(3) . . ?
C23 N16 Cu5 110.8(2) . . ?
C25 N17 C36 117.9(3) . . ?
C25 N17 Cu6 131.0(3) . . ?
C36 N17 Cu6 111.0(2) . . ?
C34 N18 C35 117.7(3) . . ?
C34 N18 Cu6 129.9(2) . . ?
C35 N18 Cu6 112.4(2) . . ?
C2 C1 Cu1 173.0(3) . . ?
C1 C2 Cu2 172.0(3) . . ?
C4 C3 Cu2 163.4(3) . . ?
C3 C4 Cu5 175.8(3) . . ?
C6 C5 Cu4 171.5(3) . 1_545 ?
C5 C6 Cu3 174.1(3) . . ?
C8 C7 Cu3 168.0(3) . . ?
C7 C8 Cu6 174.7(3) . . ?
N10 C9 N9 113.9(3) . . ?
N11 C10 N9 112.9(3) . . ?
N13 C11 N12 113.7(3) . . ?
N14 C12 N12 113.2(3) . . ?
N15 C13 C14 122.8(4) . . ?
C15 C14 C13 118.8(4) . . ?
C14 C15 C16 120.4(4) . . ?
C15 C16 C24 117.1(4) . . ?
C15 C16 C17 124.3(4) . . ?
C24 C16 C17 118.6(4) . . ?
C18 C17 C16 121.2(4) . . ?
C17 C18 C19 121.9(4) . . ?
C23 C19 C20 117.2(4) . . ?
C23 C19 C18 118.1(4) . . ?
C20 C19 C18 124.7(4) . . ?
C21 C20 C19 119.5(4) . . ?
C20 C21 C22 119.9(4) . . ?
N16 C22 C21 122.7(4) . . ?
N16 C23 C19 122.6(4) . . ?
N16 C23 C24 117.3(3) . . ?
C19 C23 C24 120.0(4) . . ?
N15 C24 C16 122.8(4) . . ?
N15 C24 C23 117.0(3) . . ?
C16 C24 C23 120.1(4) . . ?
N17 C25 C26 122.7(4) . . ?
C27 C26 C25 119.6(4) . . ?
C26 C27 C28 119.5(4) . . ?
C27 C28 C36 117.3(4) . . ?
C27 C28 C29 124.2(3) . . ?
C36 C28 C29 118.5(3) . . ?
C30 C29 C28 121.2(3) . . ?
C29 C30 C31 121.3(4) . . ?
C35 C31 C32 116.9(3) . . ?
C35 C31 C30 119.1(3) . . ?
C32 C31 C30 124.0(4) . . ?
C33 C32 C31 119.8(4) . . ?
C32 C33 C34 119.3(4) . . ?
N18 C34 C33 123.1(3) . . ?
N18 C35 C31 123.0(3) . . ?
N18 C35 C36 117.1(3) . . ?
C31 C35 C36 119.9(3) . . ?
N17 C36 C28 123.0(3) . . ?
N17 C36 C35 117.1(3) . . ?
C28 C36 C35 119.9(3) . . ?

loop_
_geom_bond_atom_site_label_1
_geom_bond_atom_site_label_2
_geom_bond_distance
_geom_bond_site_symmetry_2
_geom_bond_publ_flag
Cu1 C1 1.870(3) . ?
Cu1 N11 1.934(3) 1_545 ?
Cu1 N10 2.029(3) 2_766 ?
Cu2 C2 1.875(3) . ?
Cu2 C3 1.906(3) . ?
Cu2 N9 2.027(3) . ?
Cu3 C6 1.889(3) . ?
Cu3 C7 1.909(3) . ?
Cu3 N12 2.036(3) . ?
Cu3 Cu5 2.9687(9) . ?
Cu4 N5 1.883(3) 1_565 ?
Cu4 C5 1.883(3) 1_565 ?
Cu4 N14 1.943(3) . ?
Cu4 N13 2.032(3) 2_685 ?
Cu5 C4 1.852(4) . ?
Cu5 N15 2.026(3) . ?
Cu5 N16 2.058(3) . ?
Cu6 C8 1.855(4) . ?
Cu6 N18 2.009(3) . ?
Cu6 N17 2.067(3) . ?
N9 C9 1.345(5) . ?
N9 C10 1.353(4) . ?
N10 C9 1.319(4) . ?
N10 N11 1.388(4) . ?
N10 Cu1 2.029(3) 2_766 ?
N11 C10 1.324(5) . ?
N11 Cu1 1.934(3) 1_565 ?
N12 C11 1.347(5) . ?
N12 C12 1.352(4) . ?
N13 C11 1.324(4) . ?
N13 N14 1.383(4) . ?
N13 Cu4 2.032(3) 2_685 ?
N14 C12 1.325(5) . ?
N15 C13 1.336(5) . ?
N15 C24 1.357(5) . ?
N16 C22 1.324(5) . ?
N16 C23 1.366(5) . ?
N17 C25 1.338(5) . ?
N17 C36 1.356(5) . ?
N18 C34 1.330(5) . ?
N18 C35 1.370(4) . ?
C1 C2 1.158(5) . ?
C3 C4 1.158(5) . ?
C5 C6 1.143(5) . ?
C5 Cu4 1.883(3) 1_545 ?
C7 C8 1.151(5) . ?
C13 C14 1.395(6) . ?
C14 C15 1.376(7) . ?
C15 C16 1.391(7) . ?
C16 C24 1.412(5) . ?
C16 C17 1.436(6) . ?
C17 C18 1.349(7) . ?
C18 C19 1.440(7) . ?
C19 C23 1.412(5) . ?
C19 C20 1.412(7) . ?
C20 C21 1.354(7) . ?
C21 C22 1.405(6) . ?
C23 C24 1.439(5) . ?
C25 C26 1.391(6) . ?
C26 C27 1.371(7) . ?
C27 C28 1.403(5) . ?
C28 C36 1.408(5) . ?
C28 C29 1.438(6) . ?
C29 C30 1.354(6) . ?
C30 C31 1.422(5) . ?
C31 C35 1.406(5) . ?
C31 C32 1.411(6) . ?
C32 C33 1.370(6) . ?
C33 C34 1.392(6) . ?
C35 C36 1.437(5) . ?
